data_7064226
loop_
_publ_author_name
'Ortiz-Hern\'andez, M.'
'Noguez-Maldonado, V. I.'
'Salazar-Pereda, V.'
'Gonzalez-Montiel, S.'
'Mendoza-Espinosa, D.'
'Su\'arez, A.'
'Cristobal, C.'

_publ_section_title
;
 PdII and PtII complexes bearing acetamide and thioacetamide
 functionalized heteroscorpionates and their application in the
 hydrosilylation of terminal alkynes
;
_journal_issue 10
_journal_name_full 'New Journal of Chemistry'
_journal_page_first 4415
_journal_page_last 4424
_journal_paper_doi 10.1039/D5NJ04709A
_journal_volume 50
_journal_year 2026
_chemical_formula_moiety 'C36 H40 N10 Pd S2'
_chemical_formula_sum 'C36 H40 N10 Pd S2'
_chemical_formula_weight 783.30
_space_group_crystal_system triclinic
_space_group_IT_number 2
_space_group_name_Hall '-P 1'
_space_group_name_H-M_alt 'P -1'
_atom_sites_solution_hydrogens geom
_atom_sites_solution_primary dual
_audit_creation_date 2024-12-02
_audit_creation_method
;
Olex2 1.5
(compiled 2024.02.16 svn.r378c4104 for OlexSys, GUI svn.r6928)
;
_audit_update_record
;
2026-01-16 deposited with the CCDC.	2026-02-09 downloaded from the CCDC.
;
_cell_angle_alpha 94.7911(18)
_cell_angle_beta 90.678(2)
_cell_angle_gamma 111.144(2)
_cell_formula_units_Z 2
_cell_length_a 10.7568(3)
_cell_length_b 10.9438(2)
_cell_length_c 16.5867(4)
_cell_measurement_reflns_used 22127
_cell_measurement_temperature 293(2)
_cell_measurement_theta_max 25.9610
_cell_measurement_theta_min 3.4220
_cell_volume 1812.92(8)
_computing_cell_refinement 'CrysAlisPro 1.171.43.90 (Rigaku OD, 2023)'
_computing_data_collection 'CrysAlisPro system (CCD Version 1.171.37.35 (release 13-08-2014 CrysAlis171 .NET))'
_computing_data_reduction 'CrysAlisPro 1.171.43.90 (Rigaku OD, 2023)'
_computing_molecular_graphics 'Olex2 1.5 (Dolomanov et al., 2009)'
_computing_publication_material 'Olex2 1.5 (Dolomanov et al., 2009)'
_computing_structure_refinement 'XL  (Sheldrick, 2008)'
_computing_structure_solution 'XT  (Sheldrick, 2015)'
_diffrn_ambient_temperature 293(2)
_diffrn_detector 'CCD plate'
_diffrn_detector_area_resol_mean 10.3659
_diffrn_detector_type Atlas
_diffrn_measured_fraction_theta_full 0.998
_diffrn_measured_fraction_theta_max 0.998
_diffrn_measurement_details
;
List of Runs (angles in degrees, time in seconds):

  # Type    Start    End  Width  t~exp~   \w     \q     \k     \f   Frames
#--------------------------------------------------------------------------
  1  \w    -39.00  48.00   1.00   12.50    --   11.37 -88.00 140.28   87
  2  \w    -13.00  86.00   1.00   12.50    --   11.37  37.00-180.00   99
  3  \w    -21.00  88.00   1.00   12.50    --   11.37  77.00 -90.00  109
  4  \w    -17.00  85.00   1.00   12.50    --   11.37  57.00  60.00  102
  5  \w    -65.00  44.00   1.00   12.50    --   11.37 -77.00-120.00  109
  6  \w    -25.00  52.00   1.00   12.50    --   11.37 -99.00 -30.00   77
  7  \w    -39.00  48.00   1.00   12.50    --   11.37 -88.00  47.86   87
  8  \w    -67.00 -19.00   1.00   12.50    --   -9.96 126.00 -73.42   48
  9  \w    -67.00 -19.00   1.00   12.50    --   -9.96 126.00  30.52   48
 10  \w    -79.00 -31.00   1.00   12.50    --   -9.96 145.00-163.99   48
 11  \w    -84.00  14.00   1.00   12.50    --   -9.96 -37.00  90.00   98
 12  \w    -10.00  63.00   1.00   12.50    --   11.37-117.00-155.00   73
 13  \w    -25.00  52.00   1.00   12.50    --   11.37 -99.00   0.00   77
 14  \w    -77.00 100.00   1.00   12.50    --   11.37   0.00-180.00  177
 15  \w    -77.00 100.00   1.00   12.50    --   11.37   0.00-150.00  177
 16  \w    -77.00 100.00   1.00   12.50    --   11.37   0.00-120.00  177
 17  \w    -77.00 100.00   1.00   12.50    --   11.37   0.00 -90.00  177
 18  \w    -77.00 100.00   1.00   12.50    --   11.37   0.00 -60.00  177
 19  \w    -25.00  52.00   1.00   12.50    --   11.37 -99.00-120.00   77
 20  \w    -77.00 100.00   1.00   12.50    --   11.37   0.00   0.00  177
 21  \w    -77.00  -8.00   1.00   12.50    --   11.37   0.00  30.00   69
 22  \w    -77.00  -2.00   1.00   12.50    --   11.37   0.00 -30.00   75
;
_diffrn_measurement_device 'four-circle diffractometer'
_diffrn_measurement_device_type 'Xcalibur, Atlas, Gemini'
_diffrn_measurement_method '\w scans'
_diffrn_orient_matrix_type 'CrysAlisPro convention (1999,Acta A55,543-557)'
_diffrn_orient_matrix_UB_11 0.0663481000
_diffrn_orient_matrix_UB_12 0.0149872000
_diffrn_orient_matrix_UB_13 0.0150540000
_diffrn_orient_matrix_UB_21 -0.0192169000
_diffrn_orient_matrix_UB_22 0.0121921000
_diffrn_orient_matrix_UB_23 0.0397243000
_diffrn_orient_matrix_UB_31 -0.0154015000
_diffrn_orient_matrix_UB_32 -0.0670742000
_diffrn_orient_matrix_UB_33 0.0063764000
_diffrn_radiation_monochromator graphite
_diffrn_radiation_probe x-ray
_diffrn_radiation_type 'Mo K\a'
_diffrn_radiation_wavelength 0.71073
_diffrn_reflns_av_R_equivalents 0.0673
_diffrn_reflns_av_unetI/netI 0.0262
_diffrn_reflns_Laue_measured_fraction_full 0.998
_diffrn_reflns_Laue_measured_fraction_max 0.998
_diffrn_reflns_limit_h_max 12
_diffrn_reflns_limit_h_min -12
_diffrn_reflns_limit_k_max 13
_diffrn_reflns_limit_k_min -13
_diffrn_reflns_limit_l_max 19
_diffrn_reflns_limit_l_min -19
_diffrn_reflns_number 107729
_diffrn_reflns_point_group_measured_fraction_full 0.998
_diffrn_reflns_point_group_measured_fraction_max 0.998
_diffrn_reflns_theta_full 25.242
_diffrn_reflns_theta_max 25.350
_diffrn_reflns_theta_min 3.125
_diffrn_source 'fine-focus sealed X-ray tube'
_diffrn_source_type 'Enhance (Mo) X-ray Source'
_exptl_absorpt_coefficient_mu 0.668
_exptl_absorpt_correction_T_max 0.945
_exptl_absorpt_correction_T_min 0.894
_exptl_absorpt_correction_type analytical
_exptl_absorpt_process_details
;
CrysAlisPro 1.171.43.90 (Rigaku Oxford Diffraction, 2023)
Analytical numeric absorption correction using a multifaceted crystal
model based on expressions derived by R.C. Clark & J.S. Reid.
(Clark, R. C. & Reid, J. S. (1995). Acta Cryst. A51, 887-897)
Empirical absorption correction using spherical harmonics,
implemented in SCALE3 ABSPACK scaling algorithm.
;
_exptl_crystal_colour 'clear orange'
_exptl_crystal_colour_lustre clear
_exptl_crystal_colour_primary orange
_exptl_crystal_density_diffrn 1.435
_exptl_crystal_description block
_exptl_crystal_F_000 808
_exptl_crystal_size_max 0.186
_exptl_crystal_size_mid 0.126
_exptl_crystal_size_min 0.072
_refine_diff_density_max 0.509
_refine_diff_density_min -0.246
_refine_diff_density_rms 0.052
_refine_ls_extinction_method none
_refine_ls_goodness_of_fit_ref 1.036
_refine_ls_hydrogen_treatment constr
_refine_ls_matrix_type full
_refine_ls_number_parameters 459
_refine_ls_number_reflns 6611
_refine_ls_number_restraints 7
_refine_ls_restrained_S_all 1.035
_refine_ls_R_factor_all 0.0425
_refine_ls_R_factor_gt 0.0292
_refine_ls_shift/su_max 0.001
_refine_ls_shift/su_mean 0.000
_refine_ls_structure_factor_coef Fsqd
_refine_ls_weighting_details 'w=1/[\s^2^(Fo^2^)+(0.0257P)^2^+1.1114P] where P=(Fo^2^+2Fc^2^)/3'
_refine_ls_weighting_scheme calc
_refine_ls_wR_factor_gt 0.0610
_refine_ls_wR_factor_ref 0.0666
_reflns_Friedel_coverage 0.000
_reflns_number_gt 5468
_reflns_number_total 6611
_reflns_threshold_expression 'I > 2\s(I)'
_cod_data_source_file d5nj04709a2.cif
_cod_data_source_block sgm_05_2022_dmo
_cod_depositor_comments 'Adding full bibliography for 7064225--7064228.cif.'
_cod_database_code 7064226
_shelx_shelxl_version_number 2017/1
_chemical_oxdiff_formula 'C36 H42 N10 S2 Pd1 Cl2'
_shelx_space_group_comment
;
The symmetry employed for this shelxl refinement is uniquely defined
by the following loop, which should always be used as a source of
symmetry information in preference to the above space-group names.
They are only intended as comments.
;
_shelx_estimated_absorpt_t_max 0.955
_shelx_estimated_absorpt_t_min 0.884
_olex2_refinement_description
;
1. Fixed Uiso
 At 1.2 times of:
  All C(H) groups
 At 1.5 times of:
  All C(H,H,H) groups
2. Restrained distances
 C28-C30 \\sim C28-C30A
 with sigma of 0.01
3. Uiso/Uaniso restraints and constraints
C30 \\sim C30A: within 2A with sigma of 0.001 and sigma for terminal atoms of
0.002 within 2A
4. Rigid body (RIGU) restrains
 C30, C30A
 with sigma for 1-2 distances of 0.004 and sigma for 1-3 distances of 0.004
5. Others
 Sof(C30A)=Sof(H30D)=Sof(H30E)=Sof(H30F)=1-FVAR(1)
 Sof(C30)=Sof(H30A)=Sof(H30B)=Sof(H30C)=FVAR(1)
6.a Ternary CH refined with riding coordinates:
 C1(H1), C19(H19)
6.b Aromatic/amide H refined with riding coordinates:
 C4(H4), C9(H9), C14(H14), C15(H15), C16(H16), C17(H17), C18(H18), C22(H22),
 C27(H27), C32(H32), C33(H33), C34(H34), C35(H35), C36(H36)
6.c Idealised Me refined with riding coordinates:
 C30(H30A,H30B,H30C), C30A(H30D,H30E,H30F)
6.d Idealised Me refined as rotating group:
 C6(H6A,H6B,H6C), C7(H7A,H7B,H7C), C11(H11A,H11B,H11C), C12(H12A,H12B,H12C),
 C24(H24A,H24B,H24C), C25(H25A,H25B,H25C), C29(H29A,H29B,H29C)
;
_olex2_submission_special_instructions 'No special instructions were received'
_oxdiff_exptl_absorpt_empirical_details
;
Empirical correction (ABSPACK) includes:
- Absorption correction using spherical harmonics
- Frame scaling
;
_oxdiff_exptl_absorpt_empirical_full_max 1.200
_oxdiff_exptl_absorpt_empirical_full_min 0.852

loop_
_space_group_symop_operation_xyz
'x, y, z'
'-x, -y, -z'

loop_
_atom_site_label
_atom_site_type_symbol
_atom_site_fract_x
_atom_site_fract_y
_atom_site_fract_z
_atom_site_U_iso_or_equiv
_atom_site_adp_type
_atom_site_occupancy
_atom_site_site_symmetry_order
_atom_site_calc_flag
_atom_site_refinement_flags_posn
_atom_site_refinement_flags_adp
_atom_site_refinement_flags_occupancy
_atom_site_disorder_assembly
_atom_site_disorder_group
Pd1 Pd 0.38115(2) 0.67017(2) 0.26782(2) 0.03547(7) Uani 1 1 d . . . . .
S1 S 0.30242(7) 0.44715(6) 0.25750(4) 0.04611(17) Uani 1 1 d . . . . .
S2 S 0.27822(7) 0.65494(6) 0.14526(4) 0.04890(19) Uani 1 1 d . . . . .
N1 N 0.4549(2) 0.66787(18) 0.38359(12) 0.0363(5) Uani 1 1 d . . . . .
N2 N 0.3738(2) 0.59547(18) 0.43941(11) 0.0372(5) Uani 1 1 d . . . . .
N3 N 0.1517(2) 0.5794(2) 0.40802(12) 0.0418(5) Uani 1 1 d . . . . .
N4 N 0.1745(2) 0.6866(2) 0.46274(14) 0.0505(6) Uani 1 1 d . . . . .
N5 N 0.1645(2) 0.28481(19) 0.36577(12) 0.0407(5) Uani 1 1 d . . . . .
N6 N 0.4600(2) 0.87383(18) 0.26814(12) 0.0357(5) Uani 1 1 d . . . . .
N7 N 0.53954(19) 0.93106(18) 0.20708(12) 0.0352(5) Uani 1 1 d . . . . .
N8 N 0.5931(2) 0.7793(2) 0.11332(12) 0.0391(5) Uani 1 1 d . . . . .
N9 N 0.6301(2) 0.7271(2) 0.17637(13) 0.0501(6) Uani 1 1 d . . . . .
N10 N 0.3307(2) 0.85200(19) 0.04702(12) 0.0379(5) Uani 1 1 d . . . . .
C1 C 0.2385(3) 0.5049(2) 0.41886(14) 0.0378(6) Uani 1 1 d . . . . .
H1 H 0.207972 0.456348 0.466341 0.045 Uiso 1 1 calc R U . . .
C2 C 0.2302(2) 0.4018(2) 0.34831(14) 0.0350(5) Uani 1 1 d . . . . .
C3 C 0.5706(3) 0.7366(2) 0.42280(16) 0.0428(6) Uani 1 1 d . . . . .
C4 C 0.5626(3) 0.7103(3) 0.50378(16) 0.0486(7) Uani 1 1 d . . . . .
H4 H 0.630249 0.746211 0.543902 0.058 Uiso 1 1 calc R U . . .
C5 C 0.4381(3) 0.6225(2) 0.51334(15) 0.0423(6) Uani 1 1 d . . . . .
C6 C 0.6871(3) 0.8220(3) 0.38114(19) 0.0593(8) Uani 1 1 d . . . . .
H6A H 0.676118 0.795316 0.324078 0.089 Uiso 1 1 calc R U . . .
H6B H 0.767100 0.814124 0.402158 0.089 Uiso 1 1 calc R U . . .
H6C H 0.693317 0.911884 0.390258 0.089 Uiso 1 1 calc R U . . .
C7 C 0.3744(3) 0.5651(3) 0.58722(16) 0.0563(8) Uani 1 1 d . . . . .
H7A H 0.298034 0.589048 0.597186 0.084 Uiso 1 1 calc R U . . .
H7B H 0.437153 0.598182 0.632688 0.084 Uiso 1 1 calc R U . . .
H7C H 0.346744 0.471007 0.579567 0.084 Uiso 1 1 calc R U . . .
C8 C 0.0395(3) 0.5545(3) 0.36140(18) 0.0560(8) Uani 1 1 d . . . . .
C9 C -0.0071(3) 0.6513(3) 0.3849(2) 0.0647(9) Uani 1 1 d . . . . .
H9 H -0.082295 0.662094 0.363347 0.078 Uiso 1 1 calc R U . . .
C10 C 0.0784(3) 0.7308(3) 0.44700(19) 0.0549(7) Uani 1 1 d . . . . .
C11 C -0.0223(4) 0.4401(4) 0.2996(2) 0.0923(14) Uani 1 1 d . . . . .
H11A H -0.102304 0.444957 0.276205 0.138 Uiso 1 1 calc R U . . .
H11B H -0.043730 0.359666 0.324860 0.138 Uiso 1 1 calc R U . . .
H11C H 0.039299 0.442112 0.257830 0.138 Uiso 1 1 calc R U . . .
C12 C 0.0748(4) 0.8536(3) 0.4915(2) 0.0827(11) Uani 1 1 d . . . . .
H12A H 0.086838 0.919332 0.454418 0.124 Uiso 1 1 calc R U . . .
H12B H 0.145129 0.885277 0.532915 0.124 Uiso 1 1 calc R U . . .
H12C H -0.009679 0.835342 0.515947 0.124 Uiso 1 1 calc R U . . .
C13 C 0.1404(3) 0.1730(2) 0.30906(15) 0.0426(6) Uani 1 1 d . . . . .
C14 C 0.2407(3) 0.1380(3) 0.27591(19) 0.0607(8) Uani 1 1 d . . . . .
H14 H 0.329271 0.193050 0.286341 0.073 Uiso 1 1 calc R U . . .
C15 C 0.2103(4) 0.0209(3) 0.2269(2) 0.0809(11) Uani 1 1 d . . . . .
H15 H 0.278537 -0.002860 0.205229 0.097 Uiso 1 1 calc R U . . .
C16 C 0.0801(5) -0.0595(3) 0.2105(2) 0.0845(12) Uani 1 1 d . . . . .
H16 H 0.059975 -0.138082 0.177814 0.101 Uiso 1 1 calc R U . . .
C17 C -0.0203(4) -0.0245(3) 0.2421(2) 0.0823(12) Uani 1 1 d . . . . .
H17 H -0.108834 -0.078230 0.230044 0.099 Uiso 1 1 calc R U . . .
C18 C 0.0100(3) 0.0909(3) 0.29202(19) 0.0649(9) Uani 1 1 d . . . . .
H18 H -0.058636 0.113319 0.314401 0.078 Uiso 1 1 calc R U . . .
C19 C 0.5188(2) 0.8665(2) 0.12555(14) 0.0361(5) Uani 1 1 d . . . . .
H19 H 0.554546 0.935861 0.089148 0.043 Uiso 1 1 calc R U . . .
C20 C 0.3703(2) 0.7973(2) 0.10170(14) 0.0350(5) Uani 1 1 d . . . . .
C21 C 0.4774(3) 0.9683(2) 0.32759(16) 0.0460(6) Uani 1 1 d . . . . .
C22 C 0.5699(3) 1.0854(3) 0.30519(18) 0.0559(8) Uani 1 1 d . . . . .
H22 H 0.601150 1.165767 0.336623 0.067 Uiso 1 1 calc R U . . .
C23 C 0.6063(3) 1.0612(2) 0.22956(17) 0.0443(6) Uani 1 1 d . . . . .
C24 C 0.4006(4) 0.9456(3) 0.40120(19) 0.0706(10) Uani 1 1 d . . . . .
H24A H 0.407742 1.028587 0.428965 0.106 Uiso 1 1 calc R U . . .
H24B H 0.435222 0.898530 0.436045 0.106 Uiso 1 1 calc R U . . .
H24C H 0.308552 0.894831 0.386655 0.106 Uiso 1 1 calc R U . . .
C25 C 0.6978(3) 1.1506(3) 0.17506(19) 0.0659(9) Uani 1 1 d . . . . .
H25A H 0.768152 1.119250 0.161139 0.099 Uiso 1 1 calc R U . . .
H25B H 0.735385 1.237727 0.202229 0.099 Uiso 1 1 calc R U . . .
H25C H 0.648893 1.152433 0.126683 0.099 Uiso 1 1 calc R U . . .
C26 C 0.6113(3) 0.7222(3) 0.04062(17) 0.0492(7) Uani 1 1 d . . . . .
C27 C 0.6646(3) 0.6323(3) 0.0582(2) 0.0647(9) Uani 1 1 d . . . . .
H27 H 0.689553 0.577461 0.021400 0.078 Uiso 1 1 calc R U . . .
C28 C 0.6746(3) 0.6381(3) 0.1421(2) 0.0624(8) Uani 1 1 d D . . . .
C29 C 0.5749(4) 0.7572(3) -0.03892(18) 0.0703(9) Uani 1 1 d . . . . .
H29A H 0.622087 0.728845 -0.080751 0.106 Uiso 1 1 calc R U . . .
H29B H 0.598539 0.850795 -0.037037 0.106 Uiso 1 1 calc R U . . .
H29C H 0.480565 0.714447 -0.050203 0.106 Uiso 1 1 calc R U . . .
C30 C 0.750(3) 0.576(2) 0.1937(15) 0.080(4) Uani 0.56(4) 1 d D U P A 1
H30A H 0.722795 0.484017 0.176530 0.120 Uiso 0.56(4) 1 calc R U P A 1
H30B H 0.730280 0.587477 0.249533 0.120 Uiso 0.56(4) 1 calc R U P A 1
H30C H 0.844064 0.618130 0.187582 0.120 Uiso 0.56(4) 1 calc R U P A 1
C30A C 0.697(3) 0.540(3) 0.1953(19) 0.080(4) Uani 0.44(4) 1 d D U P A 2
H30D H 0.624027 0.457104 0.186399 0.120 Uiso 0.44(4) 1 calc R U P A 2
H30E H 0.702846 0.573006 0.251192 0.120 Uiso 0.44(4) 1 calc R U P A 2
H30F H 0.778718 0.527755 0.181721 0.120 Uiso 0.44(4) 1 calc R U P A 2
C31 C 0.2002(2) 0.7986(3) 0.01094(14) 0.0407(6) Uani 1 1 d . . . . .
C32 C 0.1333(3) 0.8828(3) 0.0002(2) 0.0651(9) Uani 1 1 d . . . . .
H32 H 0.169698 0.969796 0.022478 0.078 Uiso 1 1 calc R U . . .
C33 C 0.0128(4) 0.8390(4) -0.0433(2) 0.0853(12) Uani 1 1 d . . . . .
H33 H -0.031881 0.896402 -0.049779 0.102 Uiso 1 1 calc R U . . .
C34 C -0.0413(3) 0.7119(4) -0.0770(2) 0.0769(11) Uani 1 1 d . . . . .
H34 H -0.122593 0.682791 -0.106181 0.092 Uiso 1 1 calc R U . . .
C35 C 0.0245(3) 0.6277(3) -0.06754(18) 0.0640(9) Uani 1 1 d . . . . .
H35 H -0.011626 0.541421 -0.090985 0.077 Uiso 1 1 calc R U . . .
C36 C 0.1440(3) 0.6702(3) -0.02348(16) 0.0499(7) Uani 1 1 d . . . . .
H36 H 0.187464 0.611836 -0.016775 0.060 Uiso 1 1 calc R U . . .

loop_
_atom_site_aniso_label
_atom_site_aniso_U_11
_atom_site_aniso_U_22
_atom_site_aniso_U_33
_atom_site_aniso_U_23
_atom_site_aniso_U_13
_atom_site_aniso_U_12
Pd1 0.04082(12) 0.02874(10) 0.03174(11) 0.00245(7) -0.00963(8) 0.00691(8)
S1 0.0662(5) 0.0305(3) 0.0328(3) -0.0003(3) -0.0012(3) 0.0079(3)
S2 0.0472(4) 0.0430(4) 0.0402(4) 0.0125(3) -0.0166(3) -0.0045(3)
N1 0.0436(12) 0.0306(10) 0.0331(11) 0.0008(8) -0.0090(9) 0.0123(9)
N2 0.0487(13) 0.0316(11) 0.0298(11) -0.0006(8) -0.0106(9) 0.0141(9)
N3 0.0468(13) 0.0392(12) 0.0386(12) -0.0050(9) -0.0024(10) 0.0167(10)
N4 0.0556(15) 0.0432(13) 0.0478(14) -0.0106(10) 0.0047(11) 0.0154(11)
N5 0.0470(13) 0.0332(11) 0.0388(12) 0.0024(9) -0.0049(10) 0.0112(9)
N6 0.0376(12) 0.0294(10) 0.0364(11) 0.0034(8) -0.0026(9) 0.0078(8)
N7 0.0366(11) 0.0276(10) 0.0363(11) 0.0019(8) -0.0055(9) 0.0061(8)
N8 0.0383(12) 0.0423(12) 0.0358(12) 0.0013(9) -0.0045(9) 0.0144(9)
N9 0.0558(15) 0.0586(14) 0.0427(13) 0.0020(11) -0.0107(11) 0.0297(12)
N10 0.0386(12) 0.0365(11) 0.0363(11) 0.0047(9) -0.0061(9) 0.0109(9)
C1 0.0453(15) 0.0354(13) 0.0303(13) 0.0026(10) -0.0047(11) 0.0121(11)
C2 0.0387(14) 0.0329(13) 0.0331(13) 0.0004(10) -0.0098(11) 0.0135(11)
C3 0.0465(16) 0.0363(14) 0.0441(15) -0.0062(11) -0.0165(12) 0.0160(12)
C4 0.0604(19) 0.0459(15) 0.0424(16) -0.0115(12) -0.0253(14) 0.0271(14)
C5 0.0632(18) 0.0361(14) 0.0323(14) -0.0054(10) -0.0140(12) 0.0262(13)
C6 0.0477(18) 0.0579(18) 0.063(2) 0.0000(14) -0.0155(15) 0.0094(14)
C7 0.090(2) 0.0491(16) 0.0336(15) -0.0025(12) -0.0081(15) 0.0316(16)
C8 0.0575(19) 0.0584(18) 0.0560(18) -0.0103(14) -0.0131(15) 0.0297(15)
C9 0.062(2) 0.069(2) 0.072(2) -0.0083(17) -0.0095(17) 0.0379(17)
C10 0.0545(18) 0.0500(17) 0.0619(19) -0.0038(14) 0.0127(15) 0.0226(14)
C11 0.086(3) 0.096(3) 0.103(3) -0.049(2) -0.058(2) 0.057(2)
C12 0.083(3) 0.063(2) 0.105(3) -0.017(2) 0.023(2) 0.0343(19)
C13 0.0587(17) 0.0289(13) 0.0368(14) 0.0050(10) -0.0007(12) 0.0116(12)
C14 0.067(2) 0.0495(17) 0.068(2) -0.0057(15) -0.0083(17) 0.0276(15)
C15 0.108(3) 0.064(2) 0.081(3) -0.0152(19) -0.005(2) 0.049(2)
C16 0.128(4) 0.0444(19) 0.066(2) -0.0131(16) -0.001(2) 0.017(2)
C17 0.091(3) 0.053(2) 0.069(2) -0.0138(17) -0.001(2) -0.0107(19)
C18 0.066(2) 0.0512(18) 0.059(2) -0.0061(14) 0.0075(16) 0.0012(15)
C19 0.0356(14) 0.0332(12) 0.0354(13) 0.0046(10) -0.0045(11) 0.0073(10)
C20 0.0352(13) 0.0331(12) 0.0323(13) 0.0003(10) -0.0054(10) 0.0079(10)
C21 0.0607(18) 0.0345(14) 0.0424(15) -0.0014(11) -0.0019(13) 0.0181(12)
C22 0.074(2) 0.0311(14) 0.0524(18) -0.0051(12) -0.0041(15) 0.0094(13)
C23 0.0439(15) 0.0309(13) 0.0496(16) 0.0018(11) -0.0058(12) 0.0041(11)
C24 0.106(3) 0.0547(19) 0.0520(19) 0.0020(15) 0.0211(19) 0.0301(18)
C25 0.065(2) 0.0454(17) 0.065(2) 0.0048(14) 0.0014(16) -0.0063(14)
C26 0.0506(17) 0.0530(16) 0.0430(16) -0.0001(13) 0.0011(13) 0.0187(13)
C27 0.079(2) 0.071(2) 0.057(2) -0.0065(16) 0.0031(17) 0.0449(18)
C28 0.074(2) 0.068(2) 0.059(2) -0.0014(15) -0.0098(16) 0.0439(18)
C29 0.094(3) 0.082(2) 0.0405(17) 0.0031(15) 0.0031(17) 0.040(2)
C30 0.095(11) 0.093(10) 0.077(3) 0.005(6) -0.012(9) 0.065(9)
C30A 0.094(11) 0.093(10) 0.077(3) 0.005(6) -0.013(9) 0.065(9)
C31 0.0367(14) 0.0510(15) 0.0308(13) 0.0085(11) -0.0026(11) 0.0109(12)
C32 0.060(2) 0.076(2) 0.065(2) -0.0154(16) -0.0202(16) 0.0369(17)
C33 0.067(2) 0.122(3) 0.082(3) -0.020(2) -0.026(2) 0.060(2)
C34 0.0429(19) 0.116(3) 0.060(2) -0.006(2) -0.0182(16) 0.018(2)
C35 0.057(2) 0.066(2) 0.0443(17) 0.0089(14) -0.0145(15) -0.0074(16)
C36 0.0520(17) 0.0464(16) 0.0413(15) 0.0116(12) -0.0121(13) 0.0049(13)

loop_
_atom_type_symbol
_atom_type_description
_atom_type_scat_dispersion_real
_atom_type_scat_dispersion_imag
_atom_type_scat_source
C C 0.0033 0.0016 'International Tables Vol C Tables 4.2.6.8 and 6.1.1.4'
H H 0.0000 0.0000 'International Tables Vol C Tables 4.2.6.8 and 6.1.1.4'
N N 0.0061 0.0033 'International Tables Vol C Tables 4.2.6.8 and 6.1.1.4'
S S 0.1246 0.1234 'International Tables Vol C Tables 4.2.6.8 and 6.1.1.4'
Pd Pd -0.9988 1.0072 'International Tables Vol C Tables 4.2.6.8 and 6.1.1.4'

loop_
_exptl_crystal_face_index_h
_exptl_crystal_face_index_k
_exptl_crystal_face_index_l
_exptl_crystal_face_perp_dist
2 -15 5 0.0590
4 -3 -22 0.0311
-4 3 22 0.0410
14 -9 7 0.0660
-12 -4 -2 0.0733
-4 15 -6 0.0679
9 8 0 0.0464

loop_
_geom_angle_atom_site_label_1
_geom_angle_atom_site_label_2
_geom_angle_atom_site_label_3
_geom_angle
_geom_angle_site_symmetry_1
_geom_angle_site_symmetry_3
_geom_angle_publ_flag
S1 Pd1 S2 87.47(2) . . ?
N1 Pd1 S1 88.01(5) . . ?
N1 Pd1 S2 173.38(6) . . ?
N1 Pd1 N6 95.05(7) . . ?
N6 Pd1 S1 175.32(6) . . ?
N6 Pd1 S2 89.77(6) . . ?
C2 S1 Pd1 106.14(8) . . ?
C20 S2 Pd1 105.65(8) . . ?
N2 N1 Pd1 120.92(14) . . ?
C3 N1 Pd1 132.48(18) . . ?
C3 N1 N2 106.21(19) . . ?
N1 N2 C1 122.70(18) . . ?
C5 N2 N1 110.4(2) . . ?
C5 N2 C1 126.8(2) . . ?
N4 N3 C1 115.3(2) . . ?
C8 N3 N4 111.2(2) . . ?
C8 N3 C1 132.7(2) . . ?
C10 N4 N3 105.2(2) . . ?
C2 N5 C13 122.1(2) . . ?
N7 N6 Pd1 120.15(14) . . ?
C21 N6 Pd1 130.92(17) . . ?
C21 N6 N7 106.71(19) . . ?
N6 N7 C19 121.03(18) . . ?
C23 N7 N6 109.8(2) . . ?
C23 N7 C19 126.7(2) . . ?
N9 N8 C19 121.1(2) . . ?
N9 N8 C26 112.2(2) . . ?
C26 N8 C19 125.5(2) . . ?
C28 N9 N8 104.4(2) . . ?
C20 N10 C31 122.6(2) . . ?
N2 C1 N3 109.48(19) . . ?
N2 C1 H1 106.4 . . ?
N2 C1 C2 113.0(2) . . ?
N3 C1 H1 106.4 . . ?
N3 C1 C2 114.52(19) . . ?
C2 C1 H1 106.4 . . ?
N5 C2 S1 126.75(19) . . ?
N5 C2 C1 111.9(2) . . ?
C1 C2 S1 121.34(17) . . ?
N1 C3 C4 109.4(2) . . ?
N1 C3 C6 122.1(2) . . ?
C4 C3 C6 128.5(2) . . ?
C3 C4 H4 126.3 . . ?
C5 C4 C3 107.5(2) . . ?
C5 C4 H4 126.3 . . ?
N2 C5 C4 106.4(2) . . ?
N2 C5 C7 123.3(3) . . ?
C4 C5 C7 130.2(2) . . ?
C3 C6 H6A 109.5 . . ?
C3 C6 H6B 109.5 . . ?
C3 C6 H6C 109.5 . . ?
H6A C6 H6B 109.5 . . ?
H6A C6 H6C 109.5 . . ?
H6B C6 H6C 109.5 . . ?
C5 C7 H7A 109.5 . . ?
C5 C7 H7B 109.5 . . ?
C5 C7 H7C 109.5 . . ?
H7A C7 H7B 109.5 . . ?
H7A C7 H7C 109.5 . . ?
H7B C7 H7C 109.5 . . ?
N3 C8 C9 105.9(2) . . ?
N3 C8 C11 126.5(3) . . ?
C9 C8 C11 127.5(3) . . ?
C8 C9 H9 126.5 . . ?
C8 C9 C10 107.0(3) . . ?
C10 C9 H9 126.5 . . ?
N4 C10 C9 110.6(3) . . ?
N4 C10 C12 120.9(3) . . ?
C9 C10 C12 128.5(3) . . ?
C8 C11 H11A 109.5 . . ?
C8 C11 H11B 109.5 . . ?
C8 C11 H11C 109.5 . . ?
H11A C11 H11B 109.5 . . ?
H11A C11 H11C 109.5 . . ?
H11B C11 H11C 109.5 . . ?
C10 C12 H12A 109.5 . . ?
C10 C12 H12B 109.5 . . ?
C10 C12 H12C 109.5 . . ?
H12A C12 H12B 109.5 . . ?
H12A C12 H12C 109.5 . . ?
H12B C12 H12C 109.5 . . ?
C14 C13 N5 123.2(2) . . ?
C14 C13 C18 118.9(3) . . ?
C18 C13 N5 117.7(3) . . ?
C13 C14 H14 119.9 . . ?
C13 C14 C15 120.2(3) . . ?
C15 C14 H14 119.9 . . ?
C14 C15 H15 119.9 . . ?
C16 C15 C14 120.1(4) . . ?
C16 C15 H15 119.9 . . ?
C15 C16 H16 120.0 . . ?
C17 C16 C15 120.0(3) . . ?
C17 C16 H16 120.0 . . ?
C16 C17 H17 120.1 . . ?
C16 C17 C18 119.9(3) . . ?
C18 C17 H17 120.1 . . ?
C13 C18 C17 120.8(3) . . ?
C13 C18 H18 119.6 . . ?
C17 C18 H18 119.6 . . ?
N7 C19 N8 112.02(19) . . ?
N7 C19 H19 106.7 . . ?
N7 C19 C20 111.8(2) . . ?
N8 C19 H19 106.7 . . ?
N8 C19 C20 112.44(19) . . ?
C20 C19 H19 106.7 . . ?
N10 C20 S2 127.59(19) . . ?
N10 C20 C19 112.8(2) . . ?
C19 C20 S2 119.53(17) . . ?
N6 C21 C22 109.0(2) . . ?
N6 C21 C24 122.2(2) . . ?
C22 C21 C24 128.7(2) . . ?
C21 C22 H22 126.1 . . ?
C23 C22 C21 107.7(2) . . ?
C23 C22 H22 126.1 . . ?
N7 C23 C25 122.4(2) . . ?
C22 C23 N7 106.7(2) . . ?
C22 C23 C25 130.9(2) . . ?
C21 C24 H24A 109.5 . . ?
C21 C24 H24B 109.5 . . ?
C21 C24 H24C 109.5 . . ?
H24A C24 H24B 109.5 . . ?
H24A C24 H24C 109.5 . . ?
H24B C24 H24C 109.5 . . ?
C23 C25 H25A 109.5 . . ?
C23 C25 H25B 109.5 . . ?
C23 C25 H25C 109.5 . . ?
H25A C25 H25B 109.5 . . ?
H25A C25 H25C 109.5 . . ?
H25B C25 H25C 109.5 . . ?
N8 C26 C29 123.8(3) . . ?
C27 C26 N8 105.6(2) . . ?
C27 C26 C29 130.6(3) . . ?
C26 C27 H27 126.7 . . ?
C26 C27 C28 106.5(3) . . ?
C28 C27 H27 126.7 . . ?
N9 C28 C27 111.2(3) . . ?
N9 C28 C30 119.7(11) . . ?
N9 C28 C30A 118.0(14) . . ?
C27 C28 C30 128.0(11) . . ?
C27 C28 C30A 129.1(14) . . ?
C26 C29 H29A 109.5 . . ?
C26 C29 H29B 109.5 . . ?
C26 C29 H29C 109.5 . . ?
H29A C29 H29B 109.5 . . ?
H29A C29 H29C 109.5 . . ?
H29B C29 H29C 109.5 . . ?
C28 C30 H30A 109.5 . . ?
C28 C30 H30B 109.5 . . ?
C28 C30 H30C 109.5 . . ?
H30A C30 H30B 109.5 . . ?
H30A C30 H30C 109.5 . . ?
H30B C30 H30C 109.5 . . ?
C28 C30A H30D 109.5 . . ?
C28 C30A H30E 109.5 . . ?
C28 C30A H30F 109.5 . . ?
H30D C30A H30E 109.5 . . ?
H30D C30A H30F 109.5 . . ?
H30E C30A H30F 109.5 . . ?
C32 C31 N10 118.3(2) . . ?
C32 C31 C36 118.3(2) . . ?
C36 C31 N10 122.9(2) . . ?
C31 C32 H32 119.7 . . ?
C31 C32 C33 120.5(3) . . ?
C33 C32 H32 119.7 . . ?
C32 C33 H33 119.8 . . ?
C34 C33 C32 120.4(3) . . ?
C34 C33 H33 119.8 . . ?
C33 C34 H34 120.1 . . ?
C33 C34 C35 119.8(3) . . ?
C35 C34 H34 120.1 . . ?
C34 C35 H35 119.9 . . ?
C34 C35 C36 120.2(3) . . ?
C36 C35 H35 119.9 . . ?
C31 C36 H36 119.6 . . ?
C35 C36 C31 120.8(3) . . ?
C35 C36 H36 119.6 . . ?

loop_
_geom_bond_atom_site_label_1
_geom_bond_atom_site_label_2
_geom_bond_distance
_geom_bond_site_symmetry_2
_geom_bond_publ_flag
Pd1 S1 2.2669(6) . ?
Pd1 S2 2.2679(6) . ?
Pd1 N1 2.0744(19) . ?
Pd1 N6 2.0788(18) . ?
S1 C2 1.730(3) . ?
S2 C20 1.738(2) . ?
N1 N2 1.374(3) . ?
N1 C3 1.328(3) . ?
N2 C1 1.452(3) . ?
N2 C5 1.357(3) . ?
N3 N4 1.368(3) . ?
N3 C1 1.461(3) . ?
N3 C8 1.354(3) . ?
N4 C10 1.321(4) . ?
N5 C2 1.279(3) . ?
N5 C13 1.422(3) . ?
N6 N7 1.375(3) . ?
N6 C21 1.328(3) . ?
N7 C19 1.448(3) . ?
N7 C23 1.360(3) . ?
N8 N9 1.354(3) . ?
N8 C19 1.454(3) . ?
N8 C26 1.360(3) . ?
N9 C28 1.324(4) . ?
N10 C20 1.276(3) . ?
N10 C31 1.414(3) . ?
C1 H1 0.9800 . ?
C1 C2 1.535(3) . ?
C3 C4 1.394(4) . ?
C3 C6 1.485(4) . ?
C4 H4 0.9300 . ?
C4 C5 1.358(4) . ?
C5 C7 1.485(4) . ?
C6 H6A 0.9600 . ?
C6 H6B 0.9600 . ?
C6 H6C 0.9600 . ?
C7 H7A 0.9600 . ?
C7 H7B 0.9600 . ?
C7 H7C 0.9600 . ?
C8 C9 1.359(4) . ?
C8 C11 1.493(4) . ?
C9 H9 0.9300 . ?
C9 C10 1.383(4) . ?
C10 C12 1.492(4) . ?
C11 H11A 0.9600 . ?
C11 H11B 0.9600 . ?
C11 H11C 0.9600 . ?
C12 H12A 0.9600 . ?
C12 H12B 0.9600 . ?
C12 H12C 0.9600 . ?
C13 C14 1.374(4) . ?
C13 C18 1.377(4) . ?
C14 H14 0.9300 . ?
C14 C15 1.388(4) . ?
C15 H15 0.9300 . ?
C15 C16 1.368(5) . ?
C16 H16 0.9300 . ?
C16 C17 1.366(5) . ?
C17 H17 0.9300 . ?
C17 C18 1.381(4) . ?
C18 H18 0.9300 . ?
C19 H19 0.9800 . ?
C19 C20 1.531(3) . ?
C21 C22 1.392(4) . ?
C21 C24 1.470(4) . ?
C22 H22 0.9300 . ?
C22 C23 1.352(4) . ?
C23 C25 1.489(4) . ?
C24 H24A 0.9600 . ?
C24 H24B 0.9600 . ?
C24 H24C 0.9600 . ?
C25 H25A 0.9600 . ?
C25 H25B 0.9600 . ?
C25 H25C 0.9600 . ?
C26 C27 1.354(4) . ?
C26 C29 1.490(4) . ?
C27 H27 0.9300 . ?
C27 C28 1.387(4) . ?
C28 C30 1.524(7) . ?
C28 C30A 1.528(8) . ?
C29 H29A 0.9600 . ?
C29 H29B 0.9600 . ?
C29 H29C 0.9600 . ?
C30 H30A 0.9600 . ?
C30 H30B 0.9600 . ?
C30 H30C 0.9600 . ?
C30A H30D 0.9600 . ?
C30A H30E 0.9600 . ?
C30A H30F 0.9600 . ?
C31 C32 1.379(4) . ?
C31 C36 1.383(4) . ?
C32 H32 0.9300 . ?
C32 C33 1.380(4) . ?
C33 H33 0.9300 . ?
C33 C34 1.365(5) . ?
C34 H34 0.9300 . ?
C34 C35 1.366(5) . ?
C35 H35 0.9300 . ?
C35 C36 1.376(4) . ?
C36 H36 0.9300 . ?

loop_
_geom_torsion_atom_site_label_1
_geom_torsion_atom_site_label_2
_geom_torsion_atom_site_label_3
_geom_torsion_atom_site_label_4
_geom_torsion
_geom_torsion_site_symmetry_1
_geom_torsion_site_symmetry_2
_geom_torsion_site_symmetry_3
_geom_torsion_site_symmetry_4
_geom_torsion_publ_flag
Pd1 S1 C2 N5 174.1(2) . . . . ?
Pd1 S1 C2 C1 -5.1(2) . . . . ?
Pd1 S2 C20 N10 -156.2(2) . . . . ?
Pd1 S2 C20 C19 27.3(2) . . . . ?
Pd1 N1 N2 C1 7.6(3) . . . . ?
Pd1 N1 N2 C5 -171.87(15) . . . . ?
Pd1 N1 C3 C4 171.44(17) . . . . ?
Pd1 N1 C3 C6 -10.7(4) . . . . ?
Pd1 N6 N7 C19 32.1(3) . . . . ?
Pd1 N6 N7 C23 -164.57(16) . . . . ?
Pd1 N6 C21 C22 161.43(19) . . . . ?
Pd1 N6 C21 C24 -21.8(4) . . . . ?
N1 N2 C1 N3 -74.1(3) . . . . ?
N1 N2 C1 C2 54.9(3) . . . . ?
N1 N2 C5 C4 -1.7(3) . . . . ?
N1 N2 C5 C7 176.7(2) . . . . ?
N1 C3 C4 C5 0.2(3) . . . . ?
N2 N1 C3 C4 -1.2(3) . . . . ?
N2 N1 C3 C6 176.6(2) . . . . ?
N2 C1 C2 S1 -52.0(3) . . . . ?
N2 C1 C2 N5 128.7(2) . . . . ?
N3 N4 C10 C9 1.8(3) . . . . ?
N3 N4 C10 C12 -176.1(3) . . . . ?
N3 C1 C2 S1 74.3(3) . . . . ?
N3 C1 C2 N5 -104.9(2) . . . . ?
N3 C8 C9 C10 -1.3(4) . . . . ?
N4 N3 C1 N2 -40.7(3) . . . . ?
N4 N3 C1 C2 -168.9(2) . . . . ?
N4 N3 C8 C9 2.4(4) . . . . ?
N4 N3 C8 C11 -175.2(3) . . . . ?
N5 C13 C14 C15 173.8(3) . . . . ?
N5 C13 C18 C17 -175.3(3) . . . . ?
N6 N7 C19 N8 -88.6(2) . . . . ?
N6 N7 C19 C20 38.7(3) . . . . ?
N6 N7 C23 C22 0.7(3) . . . . ?
N6 N7 C23 C25 -178.3(2) . . . . ?
N6 C21 C22 C23 1.6(3) . . . . ?
N7 N6 C21 C22 -1.2(3) . . . . ?
N7 N6 C21 C24 175.6(3) . . . . ?
N7 C19 C20 S2 -71.6(2) . . . . ?
N7 C19 C20 N10 111.4(2) . . . . ?
N8 N9 C28 C27 -0.8(4) . . . . ?
N8 N9 C28 C30 168.4(13) . . . . ?
N8 N9 C28 C30A -167.2(13) . . . . ?
N8 C19 C20 S2 55.4(3) . . . . ?
N8 C19 C20 N10 -121.6(2) . . . . ?
N8 C26 C27 C28 0.8(4) . . . . ?
N9 N8 C19 N7 24.3(3) . . . . ?
N9 N8 C19 C20 -102.7(3) . . . . ?
N9 N8 C26 C27 -1.3(3) . . . . ?
N9 N8 C26 C29 177.9(3) . . . . ?
N10 C31 C32 C33 172.1(3) . . . . ?
N10 C31 C36 C35 -171.0(3) . . . . ?
C1 N2 C5 C4 178.8(2) . . . . ?
C1 N2 C5 C7 -2.8(4) . . . . ?
C1 N3 N4 C10 -174.1(2) . . . . ?
C1 N3 C8 C9 171.9(3) . . . . ?
C1 N3 C8 C11 -5.7(6) . . . . ?
C2 N5 C13 C14 61.1(4) . . . . ?
C2 N5 C13 C18 -124.2(3) . . . . ?
C3 N1 N2 C1 -178.7(2) . . . . ?
C3 N1 N2 C5 1.8(3) . . . . ?
C3 C4 C5 N2 0.9(3) . . . . ?
C3 C4 C5 C7 -177.3(3) . . . . ?
C5 N2 C1 N3 105.4(3) . . . . ?
C5 N2 C1 C2 -125.7(2) . . . . ?
C6 C3 C4 C5 -177.5(3) . . . . ?
C8 N3 N4 C10 -2.6(3) . . . . ?
C8 N3 C1 N2 150.2(3) . . . . ?
C8 N3 C1 C2 22.0(4) . . . . ?
C8 C9 C10 N4 -0.3(4) . . . . ?
C8 C9 C10 C12 177.3(3) . . . . ?
C11 C8 C9 C10 176.3(4) . . . . ?
C13 N5 C2 S1 -1.0(4) . . . . ?
C13 N5 C2 C1 178.2(2) . . . . ?
C13 C14 C15 C16 0.9(5) . . . . ?
C14 C13 C18 C17 -0.4(5) . . . . ?
C14 C15 C16 C17 0.2(6) . . . . ?
C15 C16 C17 C18 -1.4(6) . . . . ?
C16 C17 C18 C13 1.5(6) . . . . ?
C18 C13 C14 C15 -0.8(5) . . . . ?
C19 N7 C23 C22 162.9(2) . . . . ?
C19 N7 C23 C25 -16.2(4) . . . . ?
C19 N8 N9 C28 170.0(2) . . . . ?
C19 N8 C26 C27 -169.4(2) . . . . ?
C19 N8 C26 C29 9.8(4) . . . . ?
C20 N10 C31 C32 135.9(3) . . . . ?
C20 N10 C31 C36 -52.8(4) . . . . ?
C21 N6 N7 C19 -163.1(2) . . . . ?
C21 N6 N7 C23 0.3(3) . . . . ?
C21 C22 C23 N7 -1.4(3) . . . . ?
C21 C22 C23 C25 177.6(3) . . . . ?
C23 N7 C19 N8 111.1(3) . . . . ?
C23 N7 C19 C20 -121.6(3) . . . . ?
C24 C21 C22 C23 -174.8(3) . . . . ?
C26 N8 N9 C28 1.3(3) . . . . ?
C26 N8 C19 N7 -168.6(2) . . . . ?
C26 N8 C19 C20 64.5(3) . . . . ?
C26 C27 C28 N9 0.0(4) . . . . ?
C26 C27 C28 C30 -168.0(14) . . . . ?
C26 C27 C28 C30A 164.5(15) . . . . ?
C29 C26 C27 C28 -178.4(3) . . . . ?
C31 N10 C20 S2 -2.1(4) . . . . ?
C31 N10 C20 C19 174.6(2) . . . . ?
C31 C32 C33 C34 -0.6(6) . . . . ?
C32 C31 C36 C35 0.2(4) . . . . ?
C32 C33 C34 C35 -0.1(6) . . . . ?
C33 C34 C35 C36 0.8(5) . . . . ?
C34 C35 C36 C31 -0.9(5) . . . . ?
C36 C31 C32 C33 0.5(5) . . . . ?

loop_
_exptl_oxdiff_crystal_face_indexfrac_h
_exptl_oxdiff_crystal_face_indexfrac_k
_exptl_oxdiff_crystal_face_indexfrac_l
_exptl_oxdiff_crystal_face_x
_exptl_oxdiff_crystal_face_y
_exptl_oxdiff_crystal_face_z
2.2411 -14.9614 4.7541 -0.0040 -0.0366 0.9993
3.7368 -2.8408 -22.2791 -0.1300 -0.9915 -0.0091
-3.7368 2.8408 22.2791 0.1300 0.9915 0.0091
13.9028 -9.3437 6.6719 0.8828 -0.1160 0.4551
-12.1451 -3.9250 -1.7364 -0.8908 0.1166 0.4393
-4.0528 15.1172 -6.1406 -0.1348 0.0183 -0.9907
9.4793 7.7067 -0.2167 0.7412 -0.0968 -0.6643
